data_4134709
loop_
_publ_author_name
'Beaumier, Evan P.'
'Gordon, Christopher P.'
'Harkins, Robin P.'
'McGreal, Meghan E.'
'Wen, Xuelan'
'Cop\'eret, Christophe'
'Goodpaster, Jason D.'
'Tonks, Ian A.'

_publ_section_title
;
 Cp<sub>2</sub>Ti(\k<sup>2</sup><i>-</i><sup> <i>t</i> </sup>BuNCN<sup>
 <i>t</i> </sup>Bu): A Complex with an Unusual \k<sup>2</sup> Coordination
 Mode of a Heterocumulene Featuring a Free Carbene.
;
_journal_issue 17
_journal_name_full 'Journal of the American Chemical Society'
_journal_page_first 8006
_journal_page_last 8018
_journal_paper_doi 10.1021/jacs.0c02487
_journal_volume 142
_journal_year 2020
_chemical_formula_moiety C19TiN2H29
_chemical_formula_sum 'C19 H29 N2 Ti'
_chemical_formula_weight 333.34
_chemical_name_common Cp2TitBuNCHNtBu
_space_group_crystal_system monoclinic
_space_group_IT_number 14
_space_group_name_Hall '-P 2ybc'
_space_group_name_H-M_alt 'P 1 21/c 1'
_atom_sites_solution_hydrogens mixed
_audit_creation_method SHELXL-2014/7
_cell_angle_alpha 90
_cell_angle_beta 114.223(13)
_cell_angle_gamma 90
_cell_formula_units_Z 4
_cell_length_a 14.933(6)
_cell_length_b 8.546(3)
_cell_length_c 15.746(5)
_cell_measurement_reflns_used 7439
_cell_measurement_temperature 100(2)
_cell_measurement_theta_max 30.35
_cell_measurement_theta_min 2.73
_cell_volume 1832.5(12)
_computing_cell_refinement 'SAINT, Bruker'
_computing_data_collection 'SMART, Bruker'
_computing_data_reduction 'SAINT, Bruker'
_computing_molecular_graphics 'SHELXTL, Bruker'
_computing_structure_refinement 'SHELXL-2014/7 (Sheldrick, 2014)'
_computing_structure_solution 'SHELXS-97 (Sheldrick 2008)'
_diffrn_ambient_temperature 100(2)
_diffrn_measured_fraction_theta_full 0.999
_diffrn_measured_fraction_theta_max 0.848
_diffrn_measurement_device_type 'Bruker SMART Platform CCD'
_diffrn_measurement_method 'area detector, omega scans per phi'
_diffrn_radiation_type MoK\a
_diffrn_radiation_wavelength 0.71073
_diffrn_reflns_av_R_equivalents 0.0754
_diffrn_reflns_av_unetI/netI 0.0642
_diffrn_reflns_Laue_measured_fraction_full 0.999
_diffrn_reflns_Laue_measured_fraction_max 0.848
_diffrn_reflns_limit_h_max 22
_diffrn_reflns_limit_h_min -22
_diffrn_reflns_limit_k_max 12
_diffrn_reflns_limit_k_min -9
_diffrn_reflns_limit_l_max 21
_diffrn_reflns_limit_l_min -21
_diffrn_reflns_number 31145
_diffrn_reflns_point_group_measured_fraction_full 0.999
_diffrn_reflns_point_group_measured_fraction_max 0.848
_diffrn_reflns_theta_full 25.242
_diffrn_reflns_theta_max 32.478
_diffrn_reflns_theta_min 2.608
_diffrn_source fine
_exptl_absorpt_coefficient_mu 0.466
_exptl_absorpt_correction_T_max 0.7461
_exptl_absorpt_correction_T_min 0.7122
_exptl_absorpt_correction_type multi-scan
_exptl_absorpt_process_details 'SADABS, R. Blessing, 1995'
_exptl_crystal_colour Blue
_exptl_crystal_density_diffrn 1.208
_exptl_crystal_description Plates
_exptl_crystal_F_000 716
_exptl_crystal_size_max 0.237
_exptl_crystal_size_mid 0.100
_exptl_crystal_size_min 0.080
_refine_diff_density_max 0.665
_refine_diff_density_min -0.633
_refine_diff_density_rms 0.079
_refine_ls_extinction_method none
_refine_ls_goodness_of_fit_ref 1.034
_refine_ls_hydrogen_treatment mixed
_refine_ls_matrix_type full
_refine_ls_number_parameters 209
_refine_ls_number_reflns 5603
_refine_ls_number_restraints 0
_refine_ls_restrained_S_all 1.034
_refine_ls_R_factor_all 0.0877
_refine_ls_R_factor_gt 0.0508
_refine_ls_shift/su_max 0.001
_refine_ls_shift/su_mean 0.000
_refine_ls_structure_factor_coef Fsqd
_refine_ls_weighting_details 'w=1/[\s^2^(Fo^2^)+(0.0394P)^2^+1.6488P] where P=(Fo^2^+2Fc^2^)/3'
_refine_ls_weighting_scheme calc
_refine_ls_wR_factor_gt 0.1016
_refine_ls_wR_factor_ref 0.1155
_reflns_Friedel_coverage 0.000
_reflns_number_gt 3975
_reflns_number_total 5603
_reflns_threshold_expression 'I > 2\s(I)'
_cod_data_source_file ja0c02487_si_004.cif
_cod_data_source_block 19034_a
_cod_depositor_comments 'Adding full bibliography for 4134704--4134710.cif.'
_cod_original_cell_volume 1832.4(12)
_cod_original_sg_symbol_H-M 'P 21/c'
_cod_database_code 4134709
_shelx_shelxl_version_number 2014/7
_shelx_space_group_comment
;
The symmetry employed for this shelxl refinement is uniquely defined
by the following loop, which should always be used as a source of
symmetry information in preference to the above space-group names.
They are only intended as comments.
;
_shelx_estimated_absorpt_t_min 0.898
_shelx_estimated_absorpt_t_max 0.964

loop_
_space_group_symop_operation_xyz
'x, y, z'
'-x, y+1/2, -z+1/2'
'-x, -y, -z'
'x, -y-1/2, z-1/2'

loop_
_atom_site_label
_atom_site_type_symbol
_atom_site_fract_x
_atom_site_fract_y
_atom_site_fract_z
_atom_site_U_iso_or_equiv
_atom_site_adp_type
_atom_site_occupancy
_atom_site_site_symmetry_order
_atom_site_calc_flag
_atom_site_refinement_flags_posn
_atom_site_refinement_flags_adp
_atom_site_refinement_flags_occupancy
_atom_site_disorder_assembly
_atom_site_disorder_group
Ti1 Ti 0.19504(2) 0.63594(4) 0.79859(2) 0.01284(9) Uani 1 1 d . . . . .
H1 H 0.3599(17) 0.576(3) 0.6945(16) 0.025(6) Uiso 1 1 d . . . . .
C1 C 0.31445(14) 0.5936(2) 0.72497(14) 0.0167(4) Uani 1 1 d . . . . .
C2 C 0.40846(13) 0.8006(2) 0.83241(15) 0.0198(4) Uani 1 1 d . . . . .
C3 C 0.38652(15) 0.9355(3) 0.88647(17) 0.0263(5) Uani 1 1 d . . . . .
H3A H 0.3314 0.9977 0.8436 0.039 Uiso 1 1 calc R U . . .
H3B H 0.4447 1.0022 0.9145 0.039 Uiso 1 1 calc R U . . .
H3C H 0.3696 0.8920 0.9356 0.039 Uiso 1 1 calc R U . . .
C4 C 0.49120(14) 0.7058(3) 0.90440(16) 0.0266(5) Uani 1 1 d . . . . .
H4A H 0.5072 0.6170 0.8738 0.040 Uiso 1 1 calc R U . . .
H4B H 0.4703 0.6671 0.9520 0.040 Uiso 1 1 calc R U . . .
H4C H 0.5493 0.7723 0.9337 0.040 Uiso 1 1 calc R U . . .
C5 C 0.43349(15) 0.8681(3) 0.75095(17) 0.0300(5) Uani 1 1 d . . . . .
H5A H 0.4547 0.7825 0.7220 0.045 Uiso 1 1 calc R U . . .
H5B H 0.4863 0.9455 0.7763 0.045 Uiso 1 1 calc R U . . .
H5C H 0.3750 0.9179 0.7041 0.045 Uiso 1 1 calc R U . . .
N1 N 0.32473(11) 0.7015(2) 0.79146(12) 0.0156(3) Uani 1 1 d . . . . .
N2 N 0.23691(11) 0.5120(2) 0.69676(12) 0.0173(3) Uani 1 1 d . . . . .
C6 C 0.21628(15) 0.3863(2) 0.62361(15) 0.0207(4) Uani 1 1 d . . . . .
C7 C 0.11768(17) 0.3255(3) 0.6000(2) 0.0462(8) Uani 1 1 d . . . . .
H7A H 0.1034 0.2430 0.5531 0.069 Uiso 1 1 calc R U . . .
H7B H 0.0698 0.4104 0.5751 0.069 Uiso 1 1 calc R U . . .
H7C H 0.1136 0.2824 0.6560 0.069 Uiso 1 1 calc R U . . .
C8 C 0.28351(16) 0.2502(3) 0.66447(19) 0.0300(5) Uani 1 1 d . . . . .
H8A H 0.2665 0.1653 0.6187 0.045 Uiso 1 1 calc R U . . .
H8B H 0.2764 0.2137 0.7204 0.045 Uiso 1 1 calc R U . . .
H8C H 0.3516 0.2828 0.6810 0.045 Uiso 1 1 calc R U . . .
C9 C 0.2200(3) 0.4474(3) 0.5298(2) 0.0620(11) Uani 1 1 d . . . . .
H9A H 0.2002 0.3630 0.4836 0.093 Uiso 1 1 calc R U . . .
H9B H 0.2870 0.4808 0.5422 0.093 Uiso 1 1 calc R U . . .
H9C H 0.1750 0.5361 0.5058 0.093 Uiso 1 1 calc R U . . .
C11 C 0.08561(14) 0.7445(2) 0.64362(15) 0.0196(4) Uani 1 1 d . . . . .
H11 H 0.0790 0.7044 0.5851 0.024 Uiso 1 1 calc R U . . .
C12 C 0.03684(14) 0.6947(3) 0.69867(17) 0.0249(5) Uani 1 1 d . . . . .
H12 H -0.0087 0.6106 0.6829 0.030 Uiso 1 1 calc R U . . .
C13 C 0.06528(14) 0.7890(3) 0.78334(16) 0.0237(5) Uani 1 1 d . . . . .
H13 H 0.0409 0.7792 0.8302 0.028 Uiso 1 1 calc R U . . .
C14 C 0.13375(14) 0.8942(2) 0.78190(15) 0.0196(4) Uani 1 1 d . . . . .
H14 H 0.1671 0.9705 0.8280 0.024 Uiso 1 1 calc R U . . .
C15 C 0.18929(16) 0.3888(2) 0.86868(16) 0.0247(5) Uani 1 1 d . . . . .
H15 H 0.1638 0.3033 0.8271 0.030 Uiso 1 1 calc R U . . .
C16 C 0.13865(16) 0.4896(3) 0.90118(16) 0.0249(5) Uani 1 1 d . . . . .
H16 H 0.0700 0.4834 0.8845 0.030 Uiso 1 1 calc R U . . .
C17 C 0.20057(17) 0.6033(3) 0.96226(16) 0.0250(5) Uani 1 1 d . . . . .
H17 H 0.1825 0.6850 0.9931 0.030 Uiso 1 1 calc R U . . .
C18 C 0.28981(16) 0.5709(3) 0.96717(15) 0.0271(5) Uani 1 1 d . . . . .
H18 H 0.3483 0.6263 1.0033 0.033 Uiso 1 1 calc R U . . .
C19 C 0.28303(16) 0.4386(3) 0.90895(16) 0.0268(5) Uani 1 1 d . . . . .
H19 H 0.3366 0.3929 0.9001 0.032 Uiso 1 1 calc R U . . .
C10 C 0.14559(13) 0.8656(2) 0.69452(14) 0.0176(4) Uani 1 1 d . . . . .
H10 H 0.1888 0.9229 0.6756 0.021 Uiso 1 1 calc R U . . .

loop_
_atom_site_aniso_label
_atom_site_aniso_U_11
_atom_site_aniso_U_22
_atom_site_aniso_U_33
_atom_site_aniso_U_23
_atom_site_aniso_U_13
_atom_site_aniso_U_12
Ti1 0.00973(13) 0.01330(15) 0.01568(17) 0.00154(15) 0.00541(11) 0.00084(13)
C1 0.0136(8) 0.0201(9) 0.0188(10) 0.0048(8) 0.0089(8) 0.0059(7)
C2 0.0106(8) 0.0222(10) 0.0240(11) 0.0049(9) 0.0044(8) -0.0017(7)
C3 0.0179(9) 0.0214(10) 0.0330(12) -0.0023(10) 0.0039(9) -0.0054(8)
C4 0.0122(9) 0.0332(12) 0.0304(12) 0.0066(10) 0.0047(8) 0.0013(9)
C5 0.0179(9) 0.0367(13) 0.0353(13) 0.0106(11) 0.0110(9) -0.0034(10)
N1 0.0091(6) 0.0179(8) 0.0200(8) 0.0003(7) 0.0061(6) -0.0010(6)
N2 0.0135(7) 0.0173(8) 0.0192(9) -0.0032(7) 0.0046(6) 0.0020(6)
C6 0.0253(10) 0.0153(9) 0.0200(10) -0.0013(8) 0.0079(8) 0.0045(8)
C7 0.0198(11) 0.0389(15) 0.0604(19) -0.0287(14) -0.0032(11) 0.0036(10)
C8 0.0218(10) 0.0167(10) 0.0491(15) -0.0035(10) 0.0120(10) 0.0023(8)
C9 0.145(3) 0.0213(13) 0.0319(15) -0.0083(12) 0.049(2) -0.0133(17)
C11 0.0146(8) 0.0194(10) 0.0178(10) 0.0002(8) -0.0005(7) 0.0058(8)
C12 0.0100(8) 0.0194(10) 0.0398(13) 0.0035(10) 0.0048(8) 0.0008(8)
C13 0.0157(9) 0.0255(11) 0.0352(12) 0.0083(10) 0.0157(9) 0.0074(8)
C14 0.0182(9) 0.0167(9) 0.0223(10) -0.0007(8) 0.0067(8) 0.0039(7)
C15 0.0300(11) 0.0157(10) 0.0293(12) 0.0053(9) 0.0131(9) -0.0010(8)
C16 0.0232(10) 0.0248(11) 0.0313(12) 0.0088(10) 0.0158(9) -0.0037(9)
C17 0.0356(12) 0.0225(11) 0.0243(11) 0.0036(9) 0.0198(10) 0.0001(9)
C18 0.0215(10) 0.0365(13) 0.0182(11) 0.0095(10) 0.0029(8) -0.0087(9)
C19 0.0226(10) 0.0315(12) 0.0280(12) 0.0153(10) 0.0121(9) 0.0110(9)
C10 0.0138(8) 0.0176(9) 0.0205(10) 0.0043(9) 0.0061(7) 0.0027(8)

loop_
_atom_type_symbol
_atom_type_description
_atom_type_scat_dispersion_real
_atom_type_scat_dispersion_imag
_atom_type_scat_source
C C 0.0033 0.0016 'International Tables Vol C Tables 4.2.6.8 and 6.1.1.4'
H H 0.0000 0.0000 'International Tables Vol C Tables 4.2.6.8 and 6.1.1.4'
N N 0.0061 0.0033 'International Tables Vol C Tables 4.2.6.8 and 6.1.1.4'
Ti Ti 0.2776 0.4457 'International Tables Vol C Tables 4.2.6.8 and 6.1.1.4'

loop_
_geom_angle_atom_site_label_1
_geom_angle_atom_site_label_2
_geom_angle_atom_site_label_3
_geom_angle
_geom_angle_site_symmetry_1
_geom_angle_site_symmetry_3
_geom_angle_publ_flag
N1 Ti1 N2 62.62(6) . . ?
N1 Ti1 C13 128.19(8) . . ?
N2 Ti1 C13 132.99(8) . . ?
N1 Ti1 C12 128.99(8) . . ?
N2 Ti1 C12 97.20(8) . . ?
C13 Ti1 C12 37.44(8) . . ?
N1 Ti1 C14 94.01(7) . . ?
N2 Ti1 C14 125.28(7) . . ?
C13 Ti1 C14 34.31(7) . . ?
C12 Ti1 C14 58.41(7) . . ?
N1 Ti1 C19 89.01(7) . . ?
N2 Ti1 C19 87.41(8) . . ?
C13 Ti1 C19 132.44(8) . . ?
C12 Ti1 C19 139.23(8) . . ?
C14 Ti1 C19 144.31(8) . . ?
N1 Ti1 C15 118.38(7) . . ?
N2 Ti1 C15 89.21(8) . . ?
C13 Ti1 C15 111.47(8) . . ?
C12 Ti1 C15 106.67(8) . . ?
C14 Ti1 C15 141.97(8) . . ?
C19 Ti1 C15 32.65(8) . . ?
N1 Ti1 C16 139.38(7) . . ?
N2 Ti1 C16 120.60(8) . . ?
C13 Ti1 C16 81.62(8) . . ?
C12 Ti1 C16 91.61(8) . . ?
C14 Ti1 C16 109.15(8) . . ?
C19 Ti1 C16 52.82(8) . . ?
C15 Ti1 C16 32.95(7) . . ?
N1 Ti1 C10 77.28(7) . . ?
N2 Ti1 C10 89.76(7) . . ?
C13 Ti1 C10 57.38(7) . . ?
C12 Ti1 C10 55.04(7) . . ?
C14 Ti1 C10 35.54(7) . . ?
C19 Ti1 C10 165.72(7) . . ?
C15 Ti1 C10 161.36(7) . . ?
C16 Ti1 C10 138.92(7) . . ?
N1 Ti1 C11 95.66(7) . . ?
N2 Ti1 C11 74.67(7) . . ?
C13 Ti1 C11 59.55(8) . . ?
C12 Ti1 C11 33.88(7) . . ?
C14 Ti1 C11 58.33(7) . . ?
C19 Ti1 C11 156.64(8) . . ?
C15 Ti1 C11 130.14(8) . . ?
C16 Ti1 C11 124.82(8) . . ?
C10 Ti1 C11 32.50(7) . . ?
N1 Ti1 C18 89.03(7) . . ?
N2 Ti1 C18 117.16(8) . . ?
C13 Ti1 C18 109.08(9) . . ?
C12 Ti1 C18 138.65(8) . . ?
C14 Ti1 C18 110.48(8) . . ?
C19 Ti1 C18 33.92(8) . . ?
C15 Ti1 C18 55.17(8) . . ?
C16 Ti1 C18 52.08(8) . . ?
C10 Ti1 C18 139.93(8) . . ?
C11 Ti1 C18 168.06(8) . . ?
N1 Ti1 C1 32.50(7) . . ?
N2 Ti1 C1 30.13(6) . . ?
C13 Ti1 C1 140.30(8) . . ?
C12 Ti1 C1 116.11(8) . . ?
C14 Ti1 C1 113.46(7) . . ?
C19 Ti1 C1 87.22(7) . . ?
C15 Ti1 C1 104.51(7) . . ?
C16 Ti1 C1 136.86(7) . . ?
C10 Ti1 C1 83.35(7) . . ?
C11 Ti1 C1 84.64(7) . . ?
C18 Ti1 C1 104.88(7) . . ?
N2 C1 N1 116.28(17) . . ?
N2 C1 Ti1 61.46(11) . . ?
N1 C1 Ti1 54.85(9) . . ?
N2 C1 H1 117.1(14) . . ?
N1 C1 H1 126.5(14) . . ?
Ti1 C1 H1 178.4(14) . . ?
N1 C2 C4 108.26(17) . . ?
N1 C2 C3 110.32(16) . . ?
C4 C2 C3 106.10(18) . . ?
N1 C2 C5 107.72(17) . . ?
C4 C2 C5 114.04(17) . . ?
C3 C2 C5 110.39(19) . . ?
C2 C3 H3A 109.5 . . ?
C2 C3 H3B 109.5 . . ?
H3A C3 H3B 109.5 . . ?
C2 C3 H3C 109.5 . . ?
H3A C3 H3C 109.5 . . ?
H3B C3 H3C 109.5 . . ?
C2 C4 H4A 109.5 . . ?
C2 C4 H4B 109.5 . . ?
H4A C4 H4B 109.5 . . ?
C2 C4 H4C 109.5 . . ?
H4A C4 H4C 109.5 . . ?
H4B C4 H4C 109.5 . . ?
C2 C5 H5A 109.5 . . ?
C2 C5 H5B 109.5 . . ?
H5A C5 H5B 109.5 . . ?
C2 C5 H5C 109.5 . . ?
H5A C5 H5C 109.5 . . ?
H5B C5 H5C 109.5 . . ?
C1 N1 C2 123.61(17) . . ?
C1 N1 Ti1 92.64(12) . . ?
C2 N1 Ti1 143.59(14) . . ?
C1 N2 C6 122.00(17) . . ?
C1 N2 Ti1 88.41(13) . . ?
C6 N2 Ti1 149.49(13) . . ?
C7 C6 C8 105.20(19) . . ?
C7 C6 N2 108.42(18) . . ?
C8 C6 N2 109.47(17) . . ?
C7 C6 C9 107.3(2) . . ?
C8 C6 C9 112.5(2) . . ?
N2 C6 C9 113.59(18) . . ?
C6 C7 H7A 109.5 . . ?
C6 C7 H7B 109.5 . . ?
H7A C7 H7B 109.5 . . ?
C6 C7 H7C 109.5 . . ?
H7A C7 H7C 109.5 . . ?
H7B C7 H7C 109.5 . . ?
C6 C8 H8A 109.5 . . ?
C6 C8 H8B 109.5 . . ?
H8A C8 H8B 109.5 . . ?
C6 C8 H8C 109.5 . . ?
H8A C8 H8C 109.5 . . ?
H8B C8 H8C 109.5 . . ?
C6 C9 H9A 109.5 . . ?
C6 C9 H9B 109.5 . . ?
H9A C9 H9B 109.5 . . ?
C6 C9 H9C 109.5 . . ?
H9A C9 H9C 109.5 . . ?
H9B C9 H9C 109.5 . . ?
C10 C11 C12 104.13(19) . . ?
C10 C11 Ti1 72.76(11) . . ?
C12 C11 Ti1 65.27(12) . . ?
C10 C11 H11 127.9 . . ?
C12 C11 H11 127.9 . . ?
Ti1 C11 H11 125.5 . . ?
C11 C12 C13 111.36(19) . . ?
C11 C12 Ti1 80.85(12) . . ?
C13 C12 Ti1 70.33(11) . . ?
C11 C12 H12 124.3 . . ?
C13 C12 H12 124.3 . . ?
Ti1 C12 H12 116.1 . . ?
C14 C13 C12 106.62(19) . . ?
C14 C13 Ti1 76.63(12) . . ?
C12 C13 Ti1 72.22(11) . . ?
C14 C13 H13 126.7 . . ?
C12 C13 H13 126.7 . . ?
Ti1 C13 H13 116.7 . . ?
C13 C14 C10 106.42(19) . . ?
C13 C14 Ti1 69.06(12) . . ?
C10 C14 Ti1 76.13(11) . . ?
C13 C14 H14 126.8 . . ?
C10 C14 H14 126.8 . . ?
Ti1 C14 H14 119.9 . . ?
C19 C15 C16 104.5(2) . . ?
C19 C15 Ti1 73.28(13) . . ?
C16 C15 Ti1 75.47(12) . . ?
C19 C15 H15 127.7 . . ?
C16 C15 H15 127.7 . . ?
Ti1 C15 H15 116.1 . . ?
C15 C16 C17 112.2(2) . . ?
C15 C16 Ti1 71.58(12) . . ?
C17 C16 Ti1 77.97(12) . . ?
C15 C16 H16 123.9 . . ?
C17 C16 H16 123.9 . . ?
Ti1 C16 H16 118.0 . . ?
C18 C17 C16 104.8(2) . . ?
C18 C17 Ti1 72.50(13) . . ?
C16 C17 Ti1 69.37(12) . . ?
C18 C17 H17 127.6 . . ?
C16 C17 H17 127.6 . . ?
Ti1 C17 H17 122.4 . . ?
C17 C18 C19 108.7(2) . . ?
C17 C18 Ti1 77.03(13) . . ?
C19 C18 Ti1 68.66(12) . . ?
C17 C18 H18 125.6 . . ?
C19 C18 H18 125.6 . . ?
Ti1 C18 H18 120.3 . . ?
C15 C19 C18 109.7(2) . . ?
C15 C19 Ti1 74.07(13) . . ?
C18 C19 Ti1 77.41(13) . . ?
C15 C19 H19 125.1 . . ?
C18 C19 H19 125.1 . . ?
Ti1 C19 H19 115.3 . . ?
C11 C10 C14 111.44(18) . . ?
C11 C10 Ti1 74.74(12) . . ?
C14 C10 Ti1 68.33(11) . . ?
C11 C10 H10 124.3 . . ?
C14 C10 H10 124.3 . . ?
Ti1 C10 H10 124.2 . . ?

loop_
_geom_bond_atom_site_label_1
_geom_bond_atom_site_label_2
_geom_bond_distance
_geom_bond_site_symmetry_2
_geom_bond_publ_flag
Ti1 N1 2.0628(17) . ?
Ti1 N2 2.2148(18) . ?
Ti1 C13 2.268(2) . ?
Ti1 C12 2.293(2) . ?
Ti1 C14 2.362(2) . ?
Ti1 C19 2.391(2) . ?
Ti1 C15 2.400(2) . ?
Ti1 C16 2.449(2) . ?
Ti1 C10 2.468(2) . ?
Ti1 C11 2.493(2) . ?
Ti1 C18 2.505(2) . ?
Ti1 C1 2.520(2) . ?
C1 N2 1.265(3) . ?
C1 N1 1.356(3) . ?
C1 H1 0.99(2) . ?
C2 N1 1.427(2) . ?
C2 C4 1.523(3) . ?
C2 C3 1.546(3) . ?
C2 C5 1.584(3) . ?
C3 H3A 0.9800 . ?
C3 H3B 0.9800 . ?
C3 H3C 0.9800 . ?
C4 H4A 0.9800 . ?
C4 H4B 0.9800 . ?
C4 H4C 0.9800 . ?
C5 H5A 0.9800 . ?
C5 H5B 0.9800 . ?
C5 H5C 0.9800 . ?
N2 C6 1.512(3) . ?
C6 C7 1.458(3) . ?
C6 C8 1.498(3) . ?
C6 C9 1.588(3) . ?
C7 H7A 0.9800 . ?
C7 H7B 0.9800 . ?
C7 H7C 0.9800 . ?
C8 H8A 0.9800 . ?
C8 H8B 0.9800 . ?
C8 H8C 0.9800 . ?
C9 H9A 0.9800 . ?
C9 H9B 0.9800 . ?
C9 H9C 0.9800 . ?
C11 C10 1.388(3) . ?
C11 C12 1.408(3) . ?
C11 H11 0.9500 . ?
C12 C13 1.464(3) . ?
C12 H12 0.9500 . ?
C13 C14 1.368(3) . ?
C13 H13 0.9500 . ?
C14 C10 1.478(3) . ?
C14 H14 0.9500 . ?
C15 C19 1.347(3) . ?
C15 C16 1.376(3) . ?
C15 H15 0.9500 . ?
C16 C17 1.412(3) . ?
C16 H16 0.9500 . ?
C17 C18 1.332(3) . ?
C17 H17 0.9500 . ?
C18 C19 1.432(4) . ?
C18 H18 0.9500 . ?
C19 H19 0.9500 . ?
C10 H10 0.9500 . ?

loop_
_geom_torsion_atom_site_label_1
_geom_torsion_atom_site_label_2
_geom_torsion_atom_site_label_3
_geom_torsion_atom_site_label_4
_geom_torsion
_geom_torsion_site_symmetry_1
_geom_torsion_site_symmetry_2
_geom_torsion_site_symmetry_3
_geom_torsion_site_symmetry_4
_geom_torsion_publ_flag
N2 C1 N1 C2 178.58(18) . . . . ?
Ti1 C1 N1 C2 176.4(2) . . . . ?
N2 C1 N1 Ti1 2.13(19) . . . . ?
C4 C2 N1 C1 -78.3(2) . . . . ?
C3 C2 N1 C1 165.99(18) . . . . ?
C5 C2 N1 C1 45.4(2) . . . . ?
C4 C2 N1 Ti1 95.7(2) . . . . ?
C3 C2 N1 Ti1 -20.0(3) . . . . ?
C5 C2 N1 Ti1 -140.5(2) . . . . ?
N1 C1 N2 C6 -179.35(17) . . . . ?
Ti1 C1 N2 C6 -177.4(2) . . . . ?
N1 C1 N2 Ti1 -1.98(17) . . . . ?
C1 N2 C6 C7 -174.4(2) . . . . ?
Ti1 N2 C6 C7 10.8(4) . . . . ?
C1 N2 C6 C8 71.3(2) . . . . ?
Ti1 N2 C6 C8 -103.5(3) . . . . ?
C1 N2 C6 C9 -55.3(3) . . . . ?
Ti1 N2 C6 C9 129.9(3) . . . . ?
C10 C11 C12 C13 1.5(2) . . . . ?
Ti1 C11 C12 C13 64.60(14) . . . . ?
C10 C11 C12 Ti1 -63.10(14) . . . . ?
C11 C12 C13 C14 -1.7(2) . . . . ?
Ti1 C12 C13 C14 69.56(14) . . . . ?
C11 C12 C13 Ti1 -71.27(15) . . . . ?
C12 C13 C14 C10 1.1(2) . . . . ?
Ti1 C13 C14 C10 67.65(13) . . . . ?
C12 C13 C14 Ti1 -66.52(13) . . . . ?
C19 C15 C16 C17 -0.1(3) . . . . ?
Ti1 C15 C16 C17 -68.09(16) . . . . ?
C19 C15 C16 Ti1 68.03(15) . . . . ?
C15 C16 C17 C18 -0.2(3) . . . . ?
Ti1 C16 C17 C18 -64.39(15) . . . . ?
C15 C16 C17 Ti1 64.16(16) . . . . ?
C16 C17 C18 C19 0.4(2) . . . . ?
Ti1 C17 C18 C19 -61.82(15) . . . . ?
C16 C17 C18 Ti1 62.24(15) . . . . ?
C16 C15 C19 C18 0.3(2) . . . . ?
Ti1 C15 C19 C18 69.94(16) . . . . ?
C16 C15 C19 Ti1 -69.61(15) . . . . ?
C17 C18 C19 C15 -0.5(3) . . . . ?
Ti1 C18 C19 C15 -67.74(16) . . . . ?
C17 C18 C19 Ti1 67.24(16) . . . . ?
C12 C11 C10 C14 -0.8(2) . . . . ?
Ti1 C11 C10 C14 -58.77(14) . . . . ?
C12 C11 C10 Ti1 58.00(13) . . . . ?
C13 C14 C10 C11 -0.3(2) . . . . ?
Ti1 C14 C10 C11 62.59(15) . . . . ?
C13 C14 C10 Ti1 -62.84(14) . . . . ?
